data_4331854
loop_
_publ_author_name
'Chen, Wanzhi'
'Liu, Fenghui'
'Matsumoto, Kazuko'
'Autschbach, Jochen'
'Le Guennic, Boris'
'Ziegler, Tom'
'Maliarik, Mikhail'
'Glaser, Julius'

_publ_section_title
;
 Spectral and Structural Characterization of Amidate-Bridged
 Platinum&#x2212;Thallium Complexes with Strong Metal&#x2212;Metal Bonds
;
_journal_issue 11
_journal_name_full 'Inorganic Chemistry'
_journal_page_first 4526
_journal_page_last 4536
_journal_paper_doi 10.1021/ic051678o
_journal_volume 45
_journal_year 2006
_chemical_formula_sum 'C22 H60 F6 N10 O12 P Pt2 Tl'
_chemical_formula_weight 1396.32
_chemical_name_systematic
; 
 ? 
;
_space_group_IT_number 15
_symmetry_cell_setting monoclinic
_symmetry_space_group_name_Hall '-C 2yc'
_symmetry_space_group_name_H-M 'C 1 2/c 1'
_atom_sites_solution_hydrogens geom
_atom_sites_solution_primary direct
_atom_sites_solution_secondary difmap
_audit_creation_method SHELXL-97
_cell_angle_alpha 90.00
_cell_angle_beta 105.299(12)
_cell_angle_gamma 90.00
_cell_formula_units_Z 4
_cell_length_a 15.298(12)
_cell_length_b 12.938(10)
_cell_length_c 23.433(17)
_cell_measurement_reflns_used 6892
_cell_measurement_temperature 153(2)
_cell_measurement_theta_max 27.528
_cell_measurement_theta_min 2.669
_cell_volume 4474(6)
_computing_cell_refinement 'Bruker SMARTT'
_computing_data_collection 'Bruker SMART'
_computing_data_reduction 'Bruker SAINT'
_computing_molecular_graphics 'Bruker SHELXTL'
_computing_publication_material 'Bruker SHELXTL'
_computing_structure_refinement 'SHELXL-97 (Sheldrick, 1997)'
_computing_structure_solution 'SHELXS-97 (Sheldrick, 1990)'
_diffrn_ambient_temperature 153(2)
_diffrn_measured_fraction_theta_full 0.974
_diffrn_measured_fraction_theta_max 0.974
_diffrn_measurement_device_type 'CCD area detector'
_diffrn_measurement_method 'phi and omega scans'
_diffrn_radiation_monochromator graphite
_diffrn_radiation_source 'fine-focus sealed tube'
_diffrn_radiation_type MoK\a
_diffrn_radiation_wavelength 0.71073
_diffrn_reflns_av_R_equivalents 0.0616
_diffrn_reflns_av_sigmaI/netI 0.0837
_diffrn_reflns_limit_h_max 18
_diffrn_reflns_limit_h_min -18
_diffrn_reflns_limit_k_max 8
_diffrn_reflns_limit_k_min -15
_diffrn_reflns_limit_l_max 27
_diffrn_reflns_limit_l_min -25
_diffrn_reflns_number 9959
_diffrn_reflns_theta_full 25.01
_diffrn_reflns_theta_max 25.01
_diffrn_reflns_theta_min 1.80
_exptl_absorpt_coefficient_mu 9.951
_exptl_absorpt_correction_T_max 0.1026
_exptl_absorpt_correction_T_min 0.0869
_exptl_absorpt_correction_type multi-scan
_exptl_absorpt_process_details sadabs
_exptl_crystal_colour ywllow
_exptl_crystal_density_diffrn 2.073
_exptl_crystal_density_method 'not measured'
_exptl_crystal_description prism
_exptl_crystal_F_000 2656
_exptl_crystal_size_max 0.48
_exptl_crystal_size_mid 0.46
_exptl_crystal_size_min 0.42
_refine_diff_density_max 4.195
_refine_diff_density_min -7.252
_refine_diff_density_rms 0.439
_refine_ls_extinction_method none
_refine_ls_goodness_of_fit_ref 1.057
_refine_ls_hydrogen_treatment constr
_refine_ls_matrix_type full
_refine_ls_number_parameters 257
_refine_ls_number_reflns 3836
_refine_ls_number_restraints 186
_refine_ls_restrained_S_all 1.077
_refine_ls_R_factor_all 0.0852
_refine_ls_R_factor_gt 0.0734
_refine_ls_shift/su_max 0.000
_refine_ls_shift/su_mean 0.000
_refine_ls_structure_factor_coef Fsqd
_refine_ls_weighting_details 'calc w=1/[\s^2^(Fo^2^)+(0.1629P)^2^+8.7544P] where P=(Fo^2^+2Fc^2^)/3'
_refine_ls_weighting_scheme calc
_refine_ls_wR_factor_gt 0.1994
_refine_ls_wR_factor_ref 0.2209
_reflns_number_gt 3150
_reflns_number_total 3836
_reflns_threshold_expression >2sigma(I)
_cod_data_source_file ic051678osup1.cif
_cod_data_source_block ptnon
_cod_original_sg_symbol_H-M c2/c
_cod_database_code 4331854

loop_
_symmetry_equiv_pos_as_xyz
'x, y, z'
'-x, y, -z+1/2'
'x+1/2, y+1/2, z'
'-x+1/2, y+1/2, -z+1/2'
'-x, -y, -z'
'x, -y, z-1/2'
'-x+1/2, -y+1/2, -z'
'x+1/2, -y+1/2, z-1/2'

loop_
_atom_site_label
_atom_site_type_symbol
_atom_site_fract_x
_atom_site_fract_y
_atom_site_fract_z
_atom_site_U_iso_or_equiv
_atom_site_adp_type
_atom_site_occupancy
_atom_site_symmetry_multiplicity
_atom_site_calc_flag
_atom_site_refinement_flags
C1 C 0.2412(11) 0.2228(13) 0.1314(6) 0.033(3) Uani 1 1 d U
C2 C 0.2653(12) 0.1797(13) 0.1954(7) 0.039(4) Uani 1 1 d U
C3 C 0.3624(16) 0.211(2) 0.2226(8) 0.077(6) Uani 1 1 d U
H3A H 0.3806 0.1886 0.2641 0.115 Uiso 1 1 calc R
H3B H 0.3681 0.2859 0.2205 0.115 Uiso 1 1 calc R
H3C H 0.4015 0.1775 0.2010 0.115 Uiso 1 1 calc R
C4 C 0.2581(18) 0.0670(18) 0.1943(8) 0.073(6) Uani 1 1 d U
H4A H 0.3068 0.0375 0.1794 0.109 Uiso 1 1 calc R
H4B H 0.1993 0.0465 0.1684 0.109 Uiso 1 1 calc R
H4C H 0.2634 0.0415 0.2345 0.109 Uiso 1 1 calc R
C5 C 0.2012(19) 0.222(2) 0.2309(9) 0.080(6) Uani 1 1 d U
H5A H 0.1393 0.2250 0.2052 0.120 Uiso 1 1 calc R
H5B H 0.2209 0.2911 0.2456 0.120 Uiso 1 1 calc R
H5C H 0.2028 0.1758 0.2644 0.120 Uiso 1 1 calc R
C6 C 0.3589(10) 0.4312(13) 0.0720(6) 0.030(3) Uani 1 1 d U
C7 C 0.4424(12) 0.4889(14) 0.1145(8) 0.042(4) Uani 1 1 d U
C8 C 0.4191(16) 0.5525(19) 0.1629(9) 0.068(6) Uani 1 1 d U
H8A H 0.3778 0.5131 0.1803 0.101 Uiso 1 1 calc R
H8B H 0.3897 0.6170 0.1460 0.101 Uiso 1 1 calc R
H8C H 0.4746 0.5684 0.1936 0.101 Uiso 1 1 calc R
C9 C 0.5111(17) 0.4019(17) 0.1447(10) 0.070(6) Uani 1 1 d U
H9A H 0.5368 0.3693 0.1150 0.105 Uiso 1 1 calc R
H9B H 0.4794 0.3498 0.1621 0.105 Uiso 1 1 calc R
H9C H 0.5600 0.4326 0.1758 0.105 Uiso 1 1 calc R
C10 C 0.4825(15) 0.5586(18) 0.0766(9) 0.064(5) Uani 1 1 d U
H10A H 0.5364 0.5929 0.1013 0.096 Uiso 1 1 calc R
H10B H 0.4377 0.6108 0.0578 0.096 Uiso 1 1 calc R
H10C H 0.4994 0.5175 0.0460 0.096 Uiso 1 1 calc R
C11 C 0.969(2) 0.367(3) 0.1720(12) 0.097(10) Uani 1 1 d .
H11A H 1.0133 0.3207 0.1971 0.145 Uiso 1 1 calc R
H11B H 0.9121 0.3645 0.1839 0.145 Uiso 1 1 calc R
H11C H 0.9925 0.4380 0.1763 0.145 Uiso 1 1 calc R
F1 F 0.286(2) 0.722(2) 0.0750(9) 0.243(11) Uani 1 1 d DU
F2 F 0.1539(16) 0.696(3) -0.0038(18) 0.304(14) Uani 1 1 d DU
F3 F 0.210(3) 0.8616(16) 0.0165(17) 0.306(14) Uani 1 1 d DU
N1 N 0.1841(10) 0.3000(11) 0.1160(5) 0.034(3) Uani 1 1 d .
H1 H 0.1527 0.3165 0.1412 0.041 Uiso 1 1 calc R
N2 N 0.2762(9) 0.4571(10) 0.0767(5) 0.031(3) Uani 1 1 d .
H2 H 0.2732 0.5124 0.0979 0.037 Uiso 1 1 calc R
N3 N 0.1389(9) 0.4741(10) -0.0357(5) 0.031(3) Uani 1 1 d .
H3D H 0.1819 0.5243 -0.0304 0.046 Uiso 1 1 calc R
H3E H 0.0830 0.5038 -0.0438 0.046 Uiso 1 1 calc R
H3F H 0.1425 0.4328 -0.0664 0.046 Uiso 1 1 calc R
N4 N 0.0378(9) 0.3083(10) 0.0083(5) 0.030(3) Uani 1 1 d .
H4D H 0.0447 0.2595 -0.0181 0.046 Uiso 1 1 calc R
H4E H -0.0055 0.3543 -0.0100 0.046 Uiso 1 1 calc R
H4F H 0.0209 0.2773 0.0386 0.046 Uiso 1 1 calc R
N5 N 0.0921(11) 0.5571(11) 0.1207(6) 0.045(4) Uani 1 1 d .
O1 O 0.2780(10) 0.1800(11) 0.0974(5) 0.057(4) Uani 1 1 d .
O2 O 0.3738(9) 0.3683(10) 0.0372(6) 0.056(4) Uani 1 1 d .
O3 O 0.0693(8) 0.5112(9) 0.0690(4) 0.038(3) Uani 1 1 d .
O4 O 0.1621(9) 0.5290(11) 0.1570(5) 0.053(3) Uani 1 1 d U
O5 O 0.0391(10) 0.6259(13) 0.1269(6) 0.069(5) Uani 1 1 d .
O6 O 0.9523(12) 0.3357(14) 0.1114(8) 0.078(5) Uani 1 1 d .
H6 H 0.9938 0.3583 0.0974 0.117 Uiso 1 1 calc R
P1 P 0.2500 0.7500 0.0000 0.301(14) Uani 1 2 d SDU
Pt1 Pt 0.15986(4) 0.38549(4) 0.04139(2) 0.0220(3) Uani 1 1 d .
Tl1 Tl 0.2500 0.2500 0.0000 0.0219(3) Uani 1 2 d S

loop_
_atom_site_aniso_label
_atom_site_aniso_U_11
_atom_site_aniso_U_22
_atom_site_aniso_U_33
_atom_site_aniso_U_23
_atom_site_aniso_U_13
_atom_site_aniso_U_12
C1 0.048(8) 0.034(7) 0.017(6) 0.001(6) 0.008(6) -0.002(7)
C2 0.055(9) 0.042(9) 0.017(7) 0.013(6) 0.006(6) 0.004(7)
C3 0.082(12) 0.092(14) 0.031(9) 0.031(10) -0.029(9) -0.027(11)
C4 0.116(14) 0.059(12) 0.026(9) 0.030(9) -0.012(9) -0.009(12)
C5 0.114(15) 0.100(14) 0.032(10) 0.030(10) 0.031(10) 0.021(13)
C6 0.035(7) 0.029(7) 0.022(6) -0.005(6) 0.001(5) 0.003(6)
C7 0.042(8) 0.042(9) 0.036(8) 0.000(7) 0.000(7) -0.015(7)
C8 0.067(11) 0.069(12) 0.056(11) -0.025(10) -0.004(9) -0.009(10)
C9 0.076(12) 0.053(11) 0.062(12) 0.004(10) -0.014(10) -0.009(10)
C10 0.072(11) 0.065(11) 0.051(10) -0.020(9) 0.010(9) -0.047(9)
C11 0.14(3) 0.11(2) 0.060(17) -0.005(15) 0.057(18) -0.010(19)
F1 0.206(18) 0.185(18) 0.29(2) 0.027(18) -0.012(18) -0.004(16)
F2 0.22(2) 0.22(2) 0.43(3) 0.02(2) 0.02(3) -0.04(2)
F3 0.24(2) 0.19(2) 0.42(3) 0.03(2) -0.03(3) 0.01(2)
N1 0.051(8) 0.034(8) 0.018(6) 0.001(6) 0.009(6) 0.014(7)
N2 0.045(8) 0.029(7) 0.013(6) -0.014(5) -0.002(5) 0.000(6)
N3 0.041(7) 0.029(7) 0.022(7) 0.008(6) 0.005(5) -0.002(6)
N4 0.040(7) 0.023(7) 0.025(6) 0.008(5) 0.002(5) 0.006(6)
N5 0.078(11) 0.037(8) 0.021(7) -0.018(6) 0.012(7) 0.003(8)
O1 0.101(11) 0.056(9) 0.021(6) 0.018(6) 0.028(6) 0.045(8)
O2 0.044(7) 0.046(8) 0.071(10) -0.041(7) 0.005(6) -0.010(6)
O3 0.054(7) 0.042(7) 0.013(5) -0.018(5) 0.004(5) 0.000(5)
O4 0.051(6) 0.066(7) 0.028(5) -0.005(5) -0.017(5) 0.025(6)
O5 0.063(9) 0.090(11) 0.040(8) -0.032(7) -0.009(6) 0.043(8)
O6 0.090(12) 0.070(11) 0.083(12) 0.033(10) 0.037(10) 0.017(9)
P1 0.18(2) 0.20(2) 0.44(3) 0.07(2) -0.06(2) 0.059(16)
Pt1 0.0348(4) 0.0188(4) 0.0088(4) -0.00136(19) -0.0008(2) 0.0041(2)
Tl1 0.0357(5) 0.0180(5) 0.0089(4) -0.0026(3) 0.0005(3) 0.0019(3)

loop_
_atom_type_symbol
_atom_type_description
_atom_type_scat_dispersion_real
_atom_type_scat_dispersion_imag
_atom_type_scat_source
C C 0.0033 0.0016 'International Tables Vol C Tables 4.2.6.8 and 6.1.1.4'
H H 0.0000 0.0000 'International Tables Vol C Tables 4.2.6.8 and 6.1.1.4'
N N 0.0061 0.0033 'International Tables Vol C Tables 4.2.6.8 and 6.1.1.4'
O O 0.0106 0.0060 'International Tables Vol C Tables 4.2.6.8 and 6.1.1.4'
Pt Pt -1.7033 8.3905 'International Tables Vol C Tables 4.2.6.8 and 6.1.1.4'
Tl Tl -2.8358 9.6688 'International Tables Vol C Tables 4.2.6.8 and 6.1.1.4'
P P 0.1023 0.0942 'International Tables Vol C Tables 4.2.6.8 and 6.1.1.4'
F F 0.0171 0.0103 'International Tables Vol C Tables 4.2.6.8 and 6.1.1.4'

loop_
_geom_angle_atom_site_label_1
_geom_angle_atom_site_label_2
_geom_angle_atom_site_label_3
_geom_angle
_geom_angle_site_symmetry_1
_geom_angle_site_symmetry_3
O1 C1 N1 123.5(14) . .
O1 C1 C2 115.8(15) . .
N1 C1 C2 120.7(14) . .
C4 C2 C3 109.5(18) . .
C4 C2 C5 107.7(18) . .
C3 C2 C5 111.9(19) . .
C4 C2 C1 110.2(14) . .
C3 C2 C1 105.7(14) . .
C5 C2 C1 111.8(15) . .
C2 C3 H3A 109.5 . .
C2 C3 H3B 109.5 . .
H3A C3 H3B 109.5 . .
C2 C3 H3C 109.5 . .
H3A C3 H3C 109.5 . .
H3B C3 H3C 109.5 . .
C2 C4 H4A 109.5 . .
C2 C4 H4B 109.5 . .
H4A C4 H4B 109.5 . .
C2 C4 H4C 109.5 . .
H4A C4 H4C 109.5 . .
H4B C4 H4C 109.5 . .
C2 C5 H5A 109.5 . .
C2 C5 H5B 109.5 . .
H5A C5 H5B 109.5 . .
C2 C5 H5C 109.5 . .
H5A C5 H5C 109.5 . .
H5B C5 H5C 109.5 . .
O2 C6 N2 124.8(14) . .
O2 C6 C7 118.2(14) . .
N2 C6 C7 117.0(14) . .
C10 C7 C8 109.2(17) . .
C10 C7 C9 111.5(18) . .
C8 C7 C9 108.2(16) . .
C10 C7 C6 107.4(14) . .
C8 C7 C6 114.5(15) . .
C9 C7 C6 106.2(15) . .
C7 C8 H8A 109.5 . .
C7 C8 H8B 109.5 . .
H8A C8 H8B 109.5 . .
C7 C8 H8C 109.5 . .
H8A C8 H8C 109.5 . .
H8B C8 H8C 109.5 . .
C7 C9 H9A 109.5 . .
C7 C9 H9B 109.5 . .
H9A C9 H9B 109.5 . .
C7 C9 H9C 109.5 . .
H9A C9 H9C 109.5 . .
H9B C9 H9C 109.5 . .
C7 C10 H10A 109.5 . .
C7 C10 H10B 109.5 . .
H10A C10 H10B 109.5 . .
C7 C10 H10C 109.5 . .
H10A C10 H10C 109.5 . .
H10B C10 H10C 109.5 . .
O6 C11 H11A 109.5 . .
O6 C11 H11B 109.5 . .
H11A C11 H11B 109.5 . .
O6 C11 H11C 109.5 . .
H11A C11 H11C 109.5 . .
H11B C11 H11C 109.5 . .
C1 N1 Pt1 127.7(10) . .
C1 N1 H1 116.2 . .
Pt1 N1 H1 116.2 . .
C6 N2 Pt1 127.7(10) . .
C6 N2 H2 116.1 . .
Pt1 N2 H2 116.1 . .
Pt1 N3 H3D 109.5 . .
Pt1 N3 H3E 109.5 . .
H3D N3 H3E 109.5 . .
Pt1 N3 H3F 109.5 . .
H3D N3 H3F 109.5 . .
H3E N3 H3F 109.5 . .
Pt1 N4 H4D 109.5 . .
Pt1 N4 H4E 109.5 . .
H4D N4 H4E 109.5 . .
Pt1 N4 H4F 109.5 . .
H4D N4 H4F 109.5 . .
H4E N4 H4F 109.5 . .
O4 N5 O5 127.3(13) . .
O4 N5 O3 118.3(14) . .
O5 N5 O3 114.4(14) . .
C1 O1 Tl1 117.0(10) . .
C6 O2 Tl1 113.4(11) . .
N5 O3 Pt1 122.6(10) . .
C11 O6 H6 109.5 . .
F2 P1 F2 180.000(3) . 7_565
F2 P1 F3 89.5(12) . 7_565
F2 P1 F3 90.5(12) 7_565 7_565
F2 P1 F3 90.5(12) . .
F2 P1 F3 89.5(12) 7_565 .
F3 P1 F3 180(3) 7_565 .
F2 P1 F1 90.6(12) . .
F2 P1 F1 89.4(12) 7_565 .
F3 P1 F1 90.9(12) 7_565 .
F3 P1 F1 89.1(12) . .
F2 P1 F1 89.4(12) . 7_565
F2 P1 F1 90.6(12) 7_565 7_565
F3 P1 F1 89.1(12) 7_565 7_565
F3 P1 F1 90.9(12) . 7_565
F1 P1 F1 180(2) . 7_565
N2 Pt1 N1 87.4(6) . .
N2 Pt1 N4 177.3(5) . .
N1 Pt1 N4 90.1(5) . .
N2 Pt1 N3 91.2(5) . .
N1 Pt1 N3 178.3(5) . .
N4 Pt1 N3 91.3(5) . .
N2 Pt1 O3 95.2(5) . .
N1 Pt1 O3 97.3(5) . .
N4 Pt1 O3 84.2(5) . .
N3 Pt1 O3 83.7(5) . .
N2 Pt1 Tl1 88.0(4) . .
N1 Pt1 Tl1 87.7(4) . .
N4 Pt1 Tl1 92.9(4) . .
N3 Pt1 Tl1 91.3(4) . .
O3 Pt1 Tl1 174.2(3) . .
O1 Tl1 O1 180.0(6) 7 .
O1 Tl1 O2 91.7(6) 7 .
O1 Tl1 O2 88.3(6) . .
O1 Tl1 O2 88.3(6) 7 7
O1 Tl1 O2 91.7(6) . 7
O2 Tl1 O2 180.000(1) . 7
O1 Tl1 Pt1 97.1(3) 7 .
O1 Tl1 Pt1 82.9(3) . .
O2 Tl1 Pt1 83.1(3) . .
O2 Tl1 Pt1 96.9(3) 7 .
O1 Tl1 Pt1 82.9(3) 7 7
O1 Tl1 Pt1 97.1(3) . 7
O2 Tl1 Pt1 96.9(3) . 7
O2 Tl1 Pt1 83.1(3) 7 7
Pt1 Tl1 Pt1 180.000(18) . 7

loop_
_geom_bond_atom_site_label_1
_geom_bond_atom_site_label_2
_geom_bond_distance
_geom_bond_site_symmetry_2
C1 O1 1.223(18) .
C1 N1 1.31(2) .
C1 C2 1.55(2) .
C2 C4 1.46(3) .
C2 C3 1.51(3) .
C2 C5 1.54(3) .
C3 H3A 0.9800 .
C3 H3B 0.9800 .
C3 H3C 0.9800 .
C4 H4A 0.9800 .
C4 H4B 0.9800 .
C4 H4C 0.9800 .
C5 H5A 0.9800 .
C5 H5B 0.9800 .
C5 H5C 0.9800 .
C6 O2 1.217(19) .
C6 N2 1.34(2) .
C6 C7 1.58(2) .
C7 C10 1.51(3) .
C7 C8 1.52(3) .
C7 C9 1.57(3) .
C8 H8A 0.9800 .
C8 H8B 0.9800 .
C8 H8C 0.9800 .
C9 H9A 0.9800 .
C9 H9B 0.9800 .
C9 H9C 0.9800 .
C10 H10A 0.9800 .
C10 H10B 0.9800 .
C10 H10C 0.9800 .
C11 O6 1.43(3) .
C11 H11A 0.9800 .
C11 H11B 0.9800 .
C11 H11C 0.9800 .
F1 P1 1.736(18) .
F2 P1 1.611(18) .
F3 P1 1.651(19) .
N1 Pt1 2.019(13) .
N1 H1 0.8800 .
N2 Pt1 1.983(13) .
N2 H2 0.8800 .
N3 Pt1 2.092(12) .
N3 H3D 0.9100 .
N3 H3E 0.9100 .
N3 H3F 0.9100 .
N4 Pt1 2.078(13) .
N4 H4D 0.9100 .
N4 H4E 0.9100 .
N4 H4F 0.9100 .
N5 O4 1.235(19) .
N5 O5 1.239(19) .
N5 O3 1.309(16) .
O1 Tl1 2.387(11) .
O2 Tl1 2.412(12) .
O3 Pt1 2.337(11) .
O6 H6 0.8400 .
P1 F2 1.611(18) 7_565
P1 F3 1.651(19) 7_565
P1 F1 1.736(18) 7_565
Pt1 Tl1 2.5730(13) .
Tl1 O1 2.387(11) 7
Tl1 O2 2.412(12) 7
Tl1 Pt1 2.5730(13) 7

loop_
_geom_hbond_atom_site_label_D
_geom_hbond_atom_site_label_H
_geom_hbond_atom_site_label_A
_geom_hbond_distance_DH
_geom_hbond_distance_HA
_geom_hbond_distance_DA
_geom_hbond_angle_DHA
_geom_hbond_site_symmetry_A
O6 H6 O3 0.84 2.47 3.21(2) 147.1 1_655
O6 H6 N4 0.84 2.44 3.06(2) 130.4 1_655
N4 H4F O6 0.91 2.35 3.06(2) 134.3 1_455
N4 H4E F2 0.91 2.46 2.91(3) 110.4 5_565
N4 H4E O3 0.91 2.28 3.140(17) 158.2 5_565
N4 H4D O2 0.91 2.19 2.990(18) 147.0 7
N3 H3F O1 0.91 2.15 2.942(18) 145.7 7
N3 H3E O6 0.91 2.58 3.14(2) 120.0 5_665
N3 H3E O3 0.91 2.26 3.078(18) 150.0 5_565
N3 H3D F2 0.91 2.37 2.96(4) 121.9 .
N3 H3D F3 0.91 2.17 3.08(4) 177.2 7_565
N2 H2 O4 0.88 2.47 3.030(18) 122.3 .

loop_
_geom_torsion_atom_site_label_1
_geom_torsion_atom_site_label_2
_geom_torsion_atom_site_label_3
_geom_torsion_atom_site_label_4
_geom_torsion
_geom_torsion_site_symmetry_4
O1 C1 C2 C4 -48(2) .
N1 C1 C2 C4 131.6(19) .
O1 C1 C2 C3 70(2) .
N1 C1 C2 C3 -110(2) .
O1 C1 C2 C5 -167.7(19) .
N1 C1 C2 C5 12(2) .
O2 C6 C7 C10 68(2) .
N2 C6 C7 C10 -110.9(19) .
O2 C6 C7 C8 -170.6(18) .
N2 C6 C7 C8 11(2) .
O2 C6 C7 C9 -51(2) .
N2 C6 C7 C9 129.8(17) .
O1 C1 N1 Pt1 -13(3) .
C2 C1 N1 Pt1 167.8(11) .
O2 C6 N2 Pt1 13(3) .
C7 C6 N2 Pt1 -168.6(11) .
N1 C1 O1 Tl1 4(2) .
C2 C1 O1 Tl1 -176.5(11) .
N2 C6 O2 Tl1 -20(2) .
C7 C6 O2 Tl1 161.0(11) .
O4 N5 O3 Pt1 -3(2) .
O5 N5 O3 Pt1 176.1(13) .
C6 N2 Pt1 N1 90.0(14) .
C6 N2 Pt1 N4 110(10) .
C6 N2 Pt1 N3 -89.1(14) .
C6 N2 Pt1 O3 -172.9(13) .
C6 N2 Pt1 Tl1 2.2(13) .
C1 N1 Pt1 N2 -76.1(15) .
C1 N1 Pt1 N4 104.9(15) .
C1 N1 Pt1 N3 -42(18) .
C1 N1 Pt1 O3 -171.0(14) .
C1 N1 Pt1 Tl1 12.0(14) .
N5 O3 Pt1 N2 -40.6(13) .
N5 O3 Pt1 N1 47.5(13) .
N5 O3 Pt1 N4 136.8(13) .
N5 O3 Pt1 N3 -131.2(13) .
N5 O3 Pt1 Tl1 -164(2) .
C1 O1 Tl1 O1 41(100) 7
C1 O1 Tl1 O2 86.4(14) .
C1 O1 Tl1 O2 -93.6(14) 7
C1 O1 Tl1 Pt1 3.2(14) .
C1 O1 Tl1 Pt1 -176.8(14) 7
C6 O2 Tl1 O1 113.0(13) 7
C6 O2 Tl1 O1 -67.0(13) .
C6 O2 Tl1 O2 29(100) 7
C6 O2 Tl1 Pt1 16.1(12) .
C6 O2 Tl1 Pt1 -163.9(12) 7
N2 Pt1 Tl1 O1 -98.2(6) 7
N1 Pt1 Tl1 O1 174.3(5) 7
N4 Pt1 Tl1 O1 84.4(5) 7
N3 Pt1 Tl1 O1 -7.0(5) 7
O3 Pt1 Tl1 O1 25(3) 7
N2 Pt1 Tl1 O1 81.8(6) .
N1 Pt1 Tl1 O1 -5.7(5) .
N4 Pt1 Tl1 O1 -95.6(5) .
N3 Pt1 Tl1 O1 173.0(5) .
O3 Pt1 Tl1 O1 -155(3) .
N2 Pt1 Tl1 O2 -7.3(5) .
N1 Pt1 Tl1 O2 -94.8(5) .
N4 Pt1 Tl1 O2 175.3(5) .
N3 Pt1 Tl1 O2 83.9(5) .
O3 Pt1 Tl1 O2 116(3) .
N2 Pt1 Tl1 O2 172.7(5) 7
N1 Pt1 Tl1 O2 85.2(5) 7
N4 Pt1 Tl1 O2 -4.7(5) 7
N3 Pt1 Tl1 O2 -96.1(5) 7
O3 Pt1 Tl1 O2 -64(3) 7
N2 Pt1 Tl1 Pt1 -149(63) 7
N1 Pt1 Tl1 Pt1 123(63) 7
N4 Pt1 Tl1 Pt1 33(63) 7
N3 Pt1 Tl1 Pt1 -58(63) 7
O3 Pt1 Tl1 Pt1 -26(63) 7
